data_2229795
loop_
_publ_author_name
'Kim, Moon-Hwan'
'Park, Hee-Moon'
'Kim, Chong-Hyeak'

_publ_section_title
;
 Methyl
 9-diethylamino-2,2-bis(4-methoxyphenyl)-2<i>H</i>-benzo[<i>h</i>]chromene-5-carboxylate
;
_journal_coeditor_code PK2310
_journal_issue 4
_journal_name_full 'Acta Crystallographica Section E'
_journal_page_first o980
_journal_paper_doi 10.1107/S160053681101049X
_journal_volume 67
_journal_year 2011
_chemical_formula_iupac 'C31 H29 N O5'
_chemical_formula_moiety 'C31 H29 N O5'
_chemical_formula_sum 'C31 H29 N O5'
_chemical_formula_weight 495.55
_chemical_name_systematic
;
Methyl
9-diethylamino-2,2-bis(4-methoxyphenyl)-2<i>H</i>-benzo[<i>h</i>]chromene-
5-carboxylate
;
_space_group_IT_number 2
_symmetry_cell_setting triclinic
_symmetry_space_group_name_Hall '-P 1'
_symmetry_space_group_name_H-M 'P -1'
_atom_sites_solution_hydrogens geom
_atom_sites_solution_primary direct
_atom_sites_solution_secondary difmap
_cell_angle_alpha 93.8600(10)
_cell_angle_beta 112.3340(10)
_cell_angle_gamma 93.4840(10)
_cell_formula_units_Z 2
_cell_length_a 9.89230(10)
_cell_length_b 10.95350(10)
_cell_length_c 12.1720(2)
_cell_measurement_reflns_used 9961
_cell_measurement_temperature 100.0(10)
_cell_measurement_theta_max 28.43
_cell_measurement_theta_min 2.24
_cell_volume 1211.86(3)
_computing_cell_refinement 'SAINT (Bruker, 2009)'
_computing_data_collection 'APEX2 (Bruker, 2009)'
_computing_data_reduction 'SAINT (Bruker, 2009)'
_computing_molecular_graphics 'XP in SHELXTL (Sheldrick, 2008)'
_computing_publication_material 'SHELXL97 (Sheldrick, 2008'
_computing_structure_refinement 'SHELXL97 (Sheldrick, 2008)'
_computing_structure_solution 'SHELXS97 (Sheldrick, 2008)'
_diffrn_ambient_temperature 100.0(10)
_diffrn_measured_fraction_theta_full 0.994
_diffrn_measured_fraction_theta_max 0.994
_diffrn_measurement_device_type 'Bruker APEXII CCD'
_diffrn_measurement_method '\f and \w'
_diffrn_radiation_monochromator graphite
_diffrn_radiation_source 'fine-focus sealed tube'
_diffrn_radiation_type MoK\a
_diffrn_radiation_wavelength 0.71073
_diffrn_reflns_av_R_equivalents 0.0208
_diffrn_reflns_av_sigmaI/netI 0.0204
_diffrn_reflns_limit_h_max 13
_diffrn_reflns_limit_h_min -13
_diffrn_reflns_limit_k_max 14
_diffrn_reflns_limit_k_min -12
_diffrn_reflns_limit_l_max 16
_diffrn_reflns_limit_l_min -16
_diffrn_reflns_number 22031
_diffrn_reflns_theta_full 28.44
_diffrn_reflns_theta_max 28.44
_diffrn_reflns_theta_min 1.82
_diffrn_standards_number 0
_exptl_absorpt_coefficient_mu 0.092
_exptl_absorpt_correction_type none
_exptl_crystal_colour 'pale yellow'
_exptl_crystal_density_diffrn 1.358
_exptl_crystal_density_method 'not measured'
_exptl_crystal_description block
_exptl_crystal_F_000 524
_exptl_crystal_size_max 0.31
_exptl_crystal_size_mid 0.20
_exptl_crystal_size_min 0.13
_refine_diff_density_max 0.350
_refine_diff_density_min -0.252
_refine_ls_extinction_method none
_refine_ls_goodness_of_fit_ref 1.053
_refine_ls_hydrogen_treatment constr
_refine_ls_matrix_type full
_refine_ls_number_parameters 336
_refine_ls_number_reflns 6075
_refine_ls_number_restraints 0
_refine_ls_restrained_S_all 1.053
_refine_ls_R_factor_all 0.0462
_refine_ls_R_factor_gt 0.0395
_refine_ls_shift/su_max 0.000
_refine_ls_shift/su_mean 0.000
_refine_ls_structure_factor_coef Fsqd
_refine_ls_weighting_details 'calc w=1/[\s^2^(Fo^2^)+(0.0551P)^2^+0.4305P] where P=(Fo^2^+2Fc^2^)/3'
_refine_ls_weighting_scheme calc
_refine_ls_wR_factor_gt 0.1052
_refine_ls_wR_factor_ref 0.1107
_reflns_number_gt 5207
_reflns_number_total 6075
_reflns_threshold_expression I>2\s(I)
_cod_data_source_file pk2310.cif
_cod_data_source_block I
_cod_original_cell_volume 1211.85(3)
_cod_database_code 2229795
_cod_database_fobs_code 2229795

loop_
_symmetry_equiv_pos_as_xyz
'x, y, z'
'-x, -y, -z'

loop_
_atom_site_type_symbol
_atom_site_label
_atom_site_fract_x
_atom_site_fract_y
_atom_site_fract_z
_atom_site_U_iso_or_equiv
_atom_site_adp_type
_atom_site_calc_flag
_atom_site_refinement_flags
_atom_site_occupancy
_atom_site_disorder_assembly
_atom_site_disorder_group
O O1 0.76711(8) 0.30077(7) 0.13618(7) 0.01516(16) Uani d . 1 . .
C C2 0.85589(11) 0.20946(10) 0.20221(9) 0.0146(2) Uani d . 1 . .
C C3 0.87855(11) 0.11475(10) 0.11607(10) 0.0160(2) Uani d . 1 . .
H H3A 0.8917 0.0346 0.1359 0.019 Uiso calc R 1 . .
C C4 0.87987(12) 0.14469(10) 0.01194(10) 0.0166(2) Uani d . 1 . .
H H4A 0.8955 0.0858 -0.0396 0.020 Uiso calc R 1 . .
C C5 0.88292(11) 0.31985(10) -0.11883(9) 0.0150(2) Uani d . 1 . .
C C6 0.85247(11) 0.43872(10) -0.14310(10) 0.0157(2) Uani d . 1 . .
H H6A 0.8712 0.4709 -0.2052 0.019 Uiso calc R 1 . .
C C7 0.76333(12) 0.63497(10) -0.10014(10) 0.0168(2) Uani d . 1 . .
H H7A 0.7844 0.6683 -0.1607 0.020 Uiso calc R 1 . .
C C8 0.70393(12) 0.70498(10) -0.03624(10) 0.0178(2) Uani d . 1 . .
H H8A 0.6867 0.7854 -0.0533 0.021 Uiso calc R 1 . .
C C9 0.66750(12) 0.65696(10) 0.05674(10) 0.0176(2) Uani d . 1 . .
C C10 0.70099(12) 0.53750(10) 0.08386(10) 0.0161(2) Uani d . 1 . .
H H10A 0.6810 0.5051 0.1454 0.019 Uiso calc R 1 . .
C C11 0.85677(11) 0.27014(10) -0.02134(9) 0.0146(2) Uani d . 1 . .
C C12 0.80112(11) 0.34390(10) 0.04496(9) 0.0144(2) Uani d . 1 . .
C C13 0.79380(11) 0.51228(10) -0.07627(9) 0.0150(2) Uani d . 1 . .
C C14 0.76453(11) 0.46558(10) 0.01930(9) 0.0143(2) Uani d . 1 . .
C C15 0.76705(11) 0.14752(10) 0.26565(9) 0.0146(2) Uani d . 1 . .
C C16 0.82776(12) 0.05611(10) 0.33973(10) 0.0171(2) Uani d . 1 . .
H H16A 0.9253 0.0419 0.3577 0.020 Uiso calc R 1 . .
C C17 0.74499(12) -0.01354(10) 0.38671(10) 0.0169(2) Uani d . 1 . .
H H17A 0.7872 -0.0735 0.4363 0.020 Uiso calc R 1 . .
C C18 0.59832(12) 0.00633(10) 0.35958(9) 0.0152(2) Uani d . 1 . .
C C19 0.53879(12) 0.10179(10) 0.29232(10) 0.0167(2) Uani d . 1 . .
H H19A 0.4431 0.1191 0.2783 0.020 Uiso calc R 1 . .
C C20 0.62394(12) 0.17146(10) 0.24595(9) 0.0158(2) Uani d . 1 . .
H H20A 0.5839 0.2352 0.2009 0.019 Uiso calc R 1 . .
O O21 0.52207(8) -0.07485(7) 0.40074(7) 0.01794(17) Uani d . 1 . .
C C22 0.36555(12) -0.07890(11) 0.34952(11) 0.0211(2) Uani d . 1 . .
H H22A 0.3245 -0.1387 0.3851 0.032 Uiso calc R 1 . .
H H22B 0.3311 -0.1011 0.2651 0.032 Uiso calc R 1 . .
H H22C 0.3360 0.0005 0.3640 0.032 Uiso calc R 1 . .
C C23 1.00119(11) 0.27358(10) 0.29325(9) 0.0149(2) Uani d . 1 . .
C C24 1.12940(12) 0.21328(10) 0.33087(10) 0.0170(2) Uani d . 1 . .
H H24A 1.1278 0.1341 0.2973 0.020 Uiso calc R 1 . .
C C25 1.25908(12) 0.26982(10) 0.41753(10) 0.0181(2) Uani d . 1 . .
H H25A 1.3431 0.2281 0.4424 0.022 Uiso calc R 1 . .
C C26 1.26337(12) 0.38915(10) 0.46725(10) 0.0171(2) Uani d . 1 . .
C C27 1.13676(12) 0.45073(10) 0.43051(10) 0.0182(2) Uani d . 1 . .
H H27A 1.1387 0.5303 0.4633 0.022 Uiso calc R 1 . .
C C28 1.00713(12) 0.39214(10) 0.34431(10) 0.0174(2) Uani d . 1 . .
H H28A 0.9227 0.4334 0.3204 0.021 Uiso calc R 1 . .
O O29 1.39640(9) 0.43746(8) 0.55056(7) 0.02068(18) Uani d . 1 . .
C C30 1.40552(14) 0.56030(12) 0.60149(12) 0.0259(3) Uani d . 1 . .
H H30A 1.5036 0.5838 0.6583 0.039 Uiso calc R 1 . .
H H30B 1.3381 0.5650 0.6409 0.039 Uiso calc R 1 . .
H H30C 1.3810 0.6148 0.5396 0.039 Uiso calc R 1 . .
C C31 0.94328(11) 0.24645(10) -0.19365(10) 0.0161(2) Uani d . 1 . .
O O32 0.97530(10) 0.14182(8) -0.18347(8) 0.0256(2) Uani d . 1 . .
O O33 0.95645(10) 0.30908(8) -0.28129(7) 0.02223(19) Uani d . 1 . .
C C34 1.01776(14) 0.24406(12) -0.35540(11) 0.0252(3) Uani d . 1 . .
H H34A 1.0232 0.2948 -0.4152 0.038 Uiso calc R 1 . .
H H34B 0.9565 0.1696 -0.3933 0.038 Uiso calc R 1 . .
H H34C 1.1145 0.2244 -0.3071 0.038 Uiso calc R 1 . .
N N35 0.60408(13) 0.72739(10) 0.11748(10) 0.0270(2) Uani d . 1 . .
C C36 0.55830(14) 0.84722(11) 0.08327(11) 0.0223(2) Uani d . 1 . .
H H36A 0.6429 0.9023 0.0950 0.033 Uiso calc R 1 . .
H H36B 0.5084 0.8789 0.1315 0.033 Uiso calc R 1 . .
H H36C 0.4933 0.8398 0.0007 0.033 Uiso calc R 1 . .
C C37 0.56895(14) 0.67773(11) 0.21202(11) 0.0241(3) Uani d . 1 . .
H H37A 0.5018 0.6052 0.1801 0.036 Uiso calc R 1 . .
H H37B 0.5246 0.7379 0.2450 0.036 Uiso calc R 1 . .
H H37C 0.6572 0.6573 0.2734 0.036 Uiso calc R 1 . .

loop_
_atom_site_aniso_label
_atom_site_aniso_U_11
_atom_site_aniso_U_22
_atom_site_aniso_U_33
_atom_site_aniso_U_12
_atom_site_aniso_U_13
_atom_site_aniso_U_23
O1 0.0179(4) 0.0152(4) 0.0146(4) 0.0045(3) 0.0076(3) 0.0057(3)
C2 0.0161(5) 0.0134(5) 0.0146(5) 0.0033(4) 0.0056(4) 0.0048(4)
C3 0.0178(5) 0.0129(5) 0.0180(5) 0.0029(4) 0.0072(4) 0.0029(4)
C4 0.0177(5) 0.0147(5) 0.0175(5) 0.0017(4) 0.0070(4) 0.0010(4)
C5 0.0150(5) 0.0154(5) 0.0142(5) 0.0003(4) 0.0055(4) 0.0013(4)
C6 0.0149(5) 0.0174(5) 0.0148(5) 0.0003(4) 0.0056(4) 0.0033(4)
C7 0.0170(5) 0.0176(5) 0.0156(5) 0.0007(4) 0.0055(4) 0.0045(4)
C8 0.0196(5) 0.0148(5) 0.0178(5) 0.0023(4) 0.0055(4) 0.0040(4)
C9 0.0193(5) 0.0170(5) 0.0157(5) 0.0025(4) 0.0058(4) 0.0006(4)
C10 0.0181(5) 0.0164(5) 0.0140(5) 0.0019(4) 0.0061(4) 0.0029(4)
C11 0.0146(4) 0.0144(5) 0.0135(5) 0.0006(4) 0.0042(4) 0.0016(4)
C12 0.0140(4) 0.0159(5) 0.0126(5) 0.0002(4) 0.0044(4) 0.0032(4)
C13 0.0141(4) 0.0153(5) 0.0140(5) -0.0001(4) 0.0039(4) 0.0025(4)
C14 0.0135(4) 0.0141(5) 0.0134(5) 0.0003(4) 0.0032(4) 0.0020(4)
C15 0.0169(5) 0.0137(5) 0.0129(5) 0.0005(4) 0.0057(4) 0.0008(4)
C16 0.0152(5) 0.0188(5) 0.0176(5) 0.0025(4) 0.0062(4) 0.0040(4)
C17 0.0187(5) 0.0170(5) 0.0155(5) 0.0033(4) 0.0063(4) 0.0050(4)
C18 0.0183(5) 0.0148(5) 0.0131(5) -0.0006(4) 0.0073(4) -0.0002(4)
C19 0.0163(5) 0.0175(5) 0.0170(5) 0.0033(4) 0.0072(4) 0.0011(4)
C20 0.0186(5) 0.0140(5) 0.0143(5) 0.0030(4) 0.0055(4) 0.0017(4)
O21 0.0169(4) 0.0192(4) 0.0202(4) 0.0012(3) 0.0094(3) 0.0051(3)
C22 0.0169(5) 0.0254(6) 0.0205(5) -0.0022(4) 0.0075(4) 0.0019(5)
C23 0.0165(5) 0.0161(5) 0.0138(5) 0.0011(4) 0.0075(4) 0.0038(4)
C24 0.0190(5) 0.0149(5) 0.0187(5) 0.0024(4) 0.0086(4) 0.0036(4)
C25 0.0168(5) 0.0192(5) 0.0196(5) 0.0035(4) 0.0075(4) 0.0059(4)
C26 0.0177(5) 0.0200(5) 0.0144(5) -0.0014(4) 0.0071(4) 0.0043(4)
C27 0.0223(5) 0.0159(5) 0.0175(5) 0.0014(4) 0.0090(4) 0.0013(4)
C28 0.0183(5) 0.0177(5) 0.0180(5) 0.0038(4) 0.0086(4) 0.0039(4)
O29 0.0180(4) 0.0219(4) 0.0193(4) -0.0022(3) 0.0050(3) 0.0003(3)
C30 0.0250(6) 0.0247(6) 0.0251(6) -0.0044(5) 0.0085(5) -0.0036(5)
C31 0.0145(5) 0.0175(5) 0.0153(5) 0.0001(4) 0.0049(4) 0.0019(4)
O32 0.0370(5) 0.0195(4) 0.0298(5) 0.0100(4) 0.0215(4) 0.0072(4)
O33 0.0324(4) 0.0210(4) 0.0216(4) 0.0084(3) 0.0182(4) 0.0059(3)
C34 0.0340(6) 0.0259(6) 0.0248(6) 0.0081(5) 0.0203(5) 0.0042(5)
N35 0.0446(6) 0.0205(5) 0.0262(5) 0.0144(5) 0.0224(5) 0.0080(4)
C36 0.0291(6) 0.0173(5) 0.0191(6) 0.0073(4) 0.0074(5) 0.0001(4)
C37 0.0332(6) 0.0211(6) 0.0237(6) 0.0063(5) 0.0167(5) 0.0022(5)

loop_
_atom_type_symbol
_atom_type_description
_atom_type_scat_dispersion_real
_atom_type_scat_dispersion_imag
_atom_type_scat_source
C C 0.0033 0.0016 'International Tables Vol C Tables 4.2.6.8 and 6.1.1.4'
H H 0.0000 0.0000 'International Tables Vol C Tables 4.2.6.8 and 6.1.1.4'
N N 0.0061 0.0033 'International Tables Vol C Tables 4.2.6.8 and 6.1.1.4'
O O 0.0106 0.0060 'International Tables Vol C Tables 4.2.6.8 and 6.1.1.4'

loop_
_geom_angle_atom_site_label_1
_geom_angle_atom_site_label_2
_geom_angle_atom_site_label_3
_geom_angle_site_symmetry_1
_geom_angle_site_symmetry_3
_geom_angle
_geom_angle_publ_flag
C12 O1 C2 . . 116.99(8) ?
O1 C2 C3 . . 109.42(8) ?
O1 C2 C15 . . 105.97(8) ?
C3 C2 C15 . . 109.14(8) ?
O1 C2 C23 . . 109.16(8) ?
C3 C2 C23 . . 112.37(9) ?
C15 C2 C23 . . 110.58(8) ?
C4 C3 C2 . . 120.87(10) ?
C4 C3 H3A . . 119.6 ?
C2 C3 H3A . . 119.6 ?
C3 C4 C11 . . 120.16(10) ?
C3 C4 H4A . . 119.9 ?
C11 C4 H4A . . 119.9 ?
C6 C5 C11 . . 119.51(10) ?
C6 C5 C31 . . 118.98(10) ?
C11 C5 C31 . . 121.51(9) ?
C5 C6 C13 . . 121.62(10) ?
C5 C6 H6A . . 119.2 ?
C13 C6 H6A . . 119.2 ?
C8 C7 C13 . . 121.52(10) ?
C8 C7 H7A . . 119.2 ?
C13 C7 H7A . . 119.2 ?
C7 C8 C9 . . 121.28(10) ?
C7 C8 H8A . . 119.4 ?
C9 C8 H8A . . 119.4 ?
N35 C9 C10 . . 121.68(10) ?
N35 C9 C8 . . 120.42(10) ?
C10 C9 C8 . . 117.90(10) ?
C9 C10 C14 . . 120.94(10) ?
C9 C10 H10A . . 119.5 ?
C14 C10 H10A . . 119.5 ?
C12 C11 C5 . . 118.40(10) ?
C12 C11 C4 . . 116.34(9) ?
C5 C11 C4 . . 125.22(10) ?
O1 C12 C11 . . 121.65(9) ?
O1 C12 C14 . . 115.09(9) ?
C11 C12 C14 . . 123.10(10) ?
C6 C13 C7 . . 121.91(10) ?
C6 C13 C14 . . 120.37(10) ?
C7 C13 C14 . . 117.72(10) ?
C10 C14 C13 . . 120.55(10) ?
C10 C14 C12 . . 122.51(10) ?
C13 C14 C12 . . 116.94(10) ?
C20 C15 C16 . . 118.16(10) ?
C20 C15 C2 . . 122.70(9) ?
C16 C15 C2 . . 118.96(9) ?
C17 C16 C15 . . 121.08(10) ?
C17 C16 H16A . . 119.5 ?
C15 C16 H16A . . 119.5 ?
C16 C17 C18 . . 119.93(10) ?
C16 C17 H17A . . 120.0 ?
C18 C17 H17A . . 120.0 ?
O21 C18 C19 . . 124.78(10) ?
O21 C18 C17 . . 115.47(9) ?
C19 C18 C17 . . 119.74(10) ?
C18 C19 C20 . . 119.46(10) ?
C18 C19 H19A . . 120.3 ?
C20 C19 H19A . . 120.3 ?
C15 C20 C19 . . 121.37(10) ?
C15 C20 H20A . . 119.3 ?
C19 C20 H20A . . 119.3 ?
C18 O21 C22 . . 117.02(8) ?
O21 C22 H22A . . 109.5 ?
O21 C22 H22B . . 109.5 ?
H22A C22 H22B . . 109.5 ?
O21 C22 H22C . . 109.5 ?
H22A C22 H22C . . 109.5 ?
H22B C22 H22C . . 109.5 ?
C28 C23 C24 . . 118.21(10) ?
C28 C23 C2 . . 120.43(9) ?
C24 C23 C2 . . 121.30(10) ?
C25 C24 C23 . . 121.02(10) ?
C25 C24 H24A . . 119.5 ?
C23 C24 H24A . . 119.5 ?
C24 C25 C26 . . 120.02(10) ?
C24 C25 H25A . . 120.0 ?
C26 C25 H25A . . 120.0 ?
O29 C26 C27 . . 124.62(10) ?
O29 C26 C25 . . 115.66(10) ?
C27 C26 C25 . . 119.71(10) ?
C26 C27 C28 . . 119.52(10) ?
C26 C27 H27A . . 120.2 ?
C28 C27 H27A . . 120.2 ?
C23 C28 C27 . . 121.51(10) ?
C23 C28 H28A . . 119.2 ?
C27 C28 H28A . . 119.2 ?
C26 O29 C30 . . 117.17(9) ?
O29 C30 H30A . . 109.5 ?
O29 C30 H30B . . 109.5 ?
H30A C30 H30B . . 109.5 ?
O29 C30 H30C . . 109.5 ?
H30A C30 H30C . . 109.5 ?
H30B C30 H30C . . 109.5 ?
O32 C31 O33 . . 121.29(10) ?
O32 C31 C5 . . 126.67(10) ?
O33 C31 C5 . . 112.01(9) ?
C31 O33 C34 . . 114.80(9) ?
O33 C34 H34A . . 109.5 ?
O33 C34 H34B . . 109.5 ?
H34A C34 H34B . . 109.5 ?
O33 C34 H34C . . 109.5 ?
H34A C34 H34C . . 109.5 ?
H34B C34 H34C . . 109.5 ?
C9 N35 C36 . . 121.78(10) ?
C9 N35 C37 . . 119.72(10) ?
C36 N35 C37 . . 118.27(10) ?
N35 C36 H36A . . 109.5 ?
N35 C36 H36B . . 109.5 ?
H36A C36 H36B . . 109.5 ?
N35 C36 H36C . . 109.5 ?
H36A C36 H36C . . 109.5 ?
H36B C36 H36C . . 109.5 ?
N35 C37 H37A . . 109.5 ?
N35 C37 H37B . . 109.5 ?
H37A C37 H37B . . 109.5 ?
N35 C37 H37C . . 109.5 ?
H37A C37 H37C . . 109.5 ?
H37B C37 H37C . . 109.5 ?

loop_
_geom_bond_atom_site_label_1
_geom_bond_atom_site_label_2
_geom_bond_site_symmetry_2
_geom_bond_distance
_geom_bond_publ_flag
O1 C12 . 1.3800(12) ?
O1 C2 . 1.4478(12) ?
C2 C3 . 1.5120(15) ?
C2 C15 . 1.5306(14) ?
C2 C23 . 1.5327(14) ?
C3 C4 . 1.3350(15) ?
C3 H3A . 0.9300 ?
C4 C11 . 1.4654(15) ?
C4 H4A . 0.9300 ?
C5 C6 . 1.3802(15) ?
C5 C11 . 1.4404(14) ?
C5 C31 . 1.4851(15) ?
C6 C13 . 1.4054(15) ?
C6 H6A . 0.9300 ?
C7 C8 . 1.3638(16) ?
C7 C13 . 1.4200(15) ?
C7 H7A . 0.9300 ?
C8 C9 . 1.4333(15) ?
C8 H8A . 0.9300 ?
C9 N35 . 1.3675(15) ?
C9 C10 . 1.3995(15) ?
C10 C14 . 1.4090(15) ?
C10 H10A . 0.9300 ?
C11 C12 . 1.3824(15) ?
C12 C14 . 1.4261(14) ?
C13 C14 . 1.4202(14) ?
C15 C20 . 1.3879(15) ?
C15 C16 . 1.3998(15) ?
C16 C17 . 1.3849(15) ?
C16 H16A . 0.9300 ?
C17 C18 . 1.3948(15) ?
C17 H17A . 0.9300 ?
C18 O21 . 1.3698(13) ?
C18 C19 . 1.3908(15) ?
C19 C20 . 1.3970(15) ?
C19 H19A . 0.9300 ?
C20 H20A . 0.9300 ?
O21 C22 . 1.4291(13) ?
C22 H22A . 0.9600 ?
C22 H22B . 0.9600 ?
C22 H22C . 0.9600 ?
C23 C28 . 1.3894(15) ?
C23 C24 . 1.3984(15) ?
C24 C25 . 1.3889(15) ?
C24 H24A . 0.9300 ?
C25 C26 . 1.3942(16) ?
C25 H25A . 0.9300 ?
C26 O29 . 1.3671(13) ?
C26 C27 . 1.3933(15) ?
C27 C28 . 1.3943(16) ?
C27 H27A . 0.9300 ?
C28 H28A . 0.9300 ?
O29 C30 . 1.4260(15) ?
C30 H30A . 0.9600 ?
C30 H30B . 0.9600 ?
C30 H30C . 0.9600 ?
C31 O32 . 1.2094(14) ?
C31 O33 . 1.3486(13) ?
O33 C34 . 1.4390(14) ?
C34 H34A . 0.9600 ?
C34 H34B . 0.9600 ?
C34 H34C . 0.9600 ?
N35 C36 . 1.4504(15) ?
N35 C37 . 1.4513(15) ?
C36 H36A . 0.9600 ?
C36 H36B . 0.9600 ?
C36 H36C . 0.9600 ?
C37 H37A . 0.9600 ?
C37 H37B . 0.9600 ?
C37 H37C . 0.9600 ?

loop_
_geom_hbond_atom_site_label_D
_geom_hbond_atom_site_label_H
_geom_hbond_atom_site_label_A
_geom_hbond_site_symmetry_A
_geom_hbond_distance_DH
_geom_hbond_distance_HA
_geom_hbond_distance_DA
_geom_hbond_angle_DHA
_geom_hbond_publ_flag
? ? ? ? ? ? ? ? ?

loop_
_geom_torsion_atom_site_label_1
_geom_torsion_atom_site_label_2
_geom_torsion_atom_site_label_3
_geom_torsion_atom_site_label_4
_geom_torsion_site_symmetry_1
_geom_torsion_site_symmetry_2
_geom_torsion_site_symmetry_3
_geom_torsion_site_symmetry_4
_geom_torsion
_geom_torsion_publ_flag
C12 O1 C2 C3 . . . . -43.91(11) ?
C12 O1 C2 C15 . . . . -161.45(8) ?
C12 O1 C2 C23 . . . . 79.44(11) ?
O1 C2 C3 C4 . . . . 29.20(13) ?
C15 C2 C3 C4 . . . . 144.74(10) ?
C23 C2 C3 C4 . . . . -92.22(12) ?
C2 C3 C4 C11 . . . . -1.02(16) ?
C11 C5 C6 C13 . . . . -1.19(16) ?
C31 C5 C6 C13 . . . . 179.32(9) ?
C13 C7 C8 C9 . . . . -0.99(17) ?
C7 C8 C9 N35 . . . . -178.09(11) ?
C7 C8 C9 C10 . . . . 2.88(16) ?
N35 C9 C10 C14 . . . . 179.14(10) ?
C8 C9 C10 C14 . . . . -1.84(16) ?
C6 C5 C11 C12 . . . . 0.19(15) ?
C31 C5 C11 C12 . . . . 179.67(9) ?
C6 C5 C11 C4 . . . . 178.05(10) ?
C31 C5 C11 C4 . . . . -2.48(16) ?
C3 C4 C11 C12 . . . . -14.54(15) ?
C3 C4 C11 C5 . . . . 167.56(10) ?
C2 O1 C12 C11 . . . . 32.06(13) ?
C2 O1 C12 C14 . . . . -152.36(9) ?
C5 C11 C12 O1 . . . . 177.05(9) ?
C4 C11 C12 O1 . . . . -1.00(15) ?
C5 C11 C12 C14 . . . . 1.82(15) ?
C4 C11 C12 C14 . . . . -176.23(9) ?
C5 C6 C13 C7 . . . . 179.48(10) ?
C5 C6 C13 C14 . . . . 0.22(16) ?
C8 C7 C13 C6 . . . . 178.80(10) ?
C8 C7 C13 C14 . . . . -1.91(16) ?
C9 C10 C14 C13 . . . . -1.04(16) ?
C9 C10 C14 C12 . . . . 179.53(10) ?
C6 C13 C14 C10 . . . . -177.79(9) ?
C7 C13 C14 C10 . . . . 2.91(15) ?
C6 C13 C14 C12 . . . . 1.67(15) ?
C7 C13 C14 C12 . . . . -177.63(9) ?
O1 C12 C14 C10 . . . . 1.21(15) ?
C11 C12 C14 C10 . . . . 176.72(10) ?
O1 C12 C14 C13 . . . . -178.24(8) ?
C11 C12 C14 C13 . . . . -2.73(15) ?
O1 C2 C15 C20 . . . . 6.61(14) ?
C3 C2 C15 C20 . . . . -111.12(11) ?
C23 C2 C15 C20 . . . . 124.78(11) ?
O1 C2 C15 C16 . . . . -178.39(9) ?
C3 C2 C15 C16 . . . . 63.88(12) ?
C23 C2 C15 C16 . . . . -60.22(13) ?
C20 C15 C16 C17 . . . . 3.65(16) ?
C2 C15 C16 C17 . . . . -171.58(10) ?
C15 C16 C17 C18 . . . . 0.51(17) ?
C16 C17 C18 O21 . . . . 173.93(10) ?
C16 C17 C18 C19 . . . . -4.52(16) ?
O21 C18 C19 C20 . . . . -174.01(10) ?
C17 C18 C19 C20 . . . . 4.28(16) ?
C16 C15 C20 C19 . . . . -3.87(16) ?
C2 C15 C20 C19 . . . . 171.16(10) ?
C18 C19 C20 C15 . . . . -0.05(16) ?
C19 C18 O21 C22 . . . . 14.49(15) ?
C17 C18 O21 C22 . . . . -163.87(10) ?
O1 C2 C23 C28 . . . . 31.18(13) ?
C3 C2 C23 C28 . . . . 152.75(10) ?
C15 C2 C23 C28 . . . . -85.02(12) ?
O1 C2 C23 C24 . . . . -151.49(9) ?
C3 C2 C23 C24 . . . . -29.92(13) ?
C15 C2 C23 C24 . . . . 92.30(12) ?
C28 C23 C24 C25 . . . . 0.44(16) ?
C2 C23 C24 C25 . . . . -176.94(10) ?
C23 C24 C25 C26 . . . . -0.89(16) ?
C24 C25 C26 O29 . . . . -179.12(9) ?
C24 C25 C26 C27 . . . . 0.66(16) ?
O29 C26 C27 C28 . . . . 179.75(10) ?
C25 C26 C27 C28 . . . . -0.01(16) ?
C24 C23 C28 C27 . . . . 0.23(16) ?
C2 C23 C28 C27 . . . . 177.64(10) ?
C26 C27 C28 C23 . . . . -0.45(17) ?
C27 C26 O29 C30 . . . . -1.02(16) ?
C25 C26 O29 C30 . . . . 178.75(10) ?
C6 C5 C31 O32 . . . . 179.97(11) ?
C11 C5 C31 O32 . . . . 0.49(17) ?
C6 C5 C31 O33 . . . . -1.79(14) ?
C11 C5 C31 O33 . . . . 178.72(9) ?
O32 C31 O33 C34 . . . . -3.09(16) ?
C5 C31 O33 C34 . . . . 178.57(9) ?
C10 C9 N35 C36 . . . . -174.87(11) ?
C8 C9 N35 C36 . . . . 6.14(18) ?
C10 C9 N35 C37 . . . . -0.52(18) ?
C8 C9 N35 C37 . . . . -179.51(11) ?

loop_
_cod_related_entry_id
_cod_related_entry_database
_cod_related_entry_code
1 ChemSpider 19446044
